data_7156749
loop_
_publ_author_name
'Mato, Mauro'
'Mart\'in-Torres, Inmaculada'
'Herl\'e, Bart'
'Echavarren, Antonio M.'

_publ_section_title
;
 Cyclopropane-alkene metathesis by gold(i)-catalyzed decarbenation of
 persistent cyclopropanes.
;
_journal_issue 17
_journal_name_full 'Organic &amp; biomolecular chemistry'
_journal_page_first 4216
_journal_page_last 4219
_journal_paper_doi 10.1039/c9ob00359b
_journal_volume 17
_journal_year 2019
_chemical_absolute_configuration ad
_chemical_formula_sum 'C21 H16'
_chemical_formula_weight 268.34
_space_group_IT_number 33
_space_group_name_Hall 'P 2c -2n'
_space_group_name_H-M_alt 'P n a 21'
_symmetry_cell_setting orthorhombic
_symmetry_space_group_name_Hall 'P 2c -2n'
_symmetry_space_group_name_H-M 'P n a 21'
_atom_sites_solution_hydrogens geom
_audit_creation_method SHELXL-2014
_audit_update_record
;
2019-02-13 deposited with the CCDC.    2019-03-25 downloaded from the CCDC.
;
_cell_angle_alpha 90
_cell_angle_beta 90
_cell_angle_gamma 90
_cell_formula_units_Z 4
_cell_length_a 12.6579(7)
_cell_length_b 19.8384(11)
_cell_length_c 5.6765(3)
_cell_measurement_reflns_used 9933
_cell_measurement_temperature 100(2)
_cell_measurement_theta_max 30.90
_cell_measurement_theta_min 2.61
_cell_volume 1425.44(13)
_computing_cell_refinement 'Bruker APEX2 v2011.4-0'
_computing_data_collection 'Bruker APEX2 v2011.4-0'
_computing_data_reduction 'Bruker SAINT V7.60A'
_computing_molecular_graphics 'Bruker SHELXTL'
_computing_publication_material 'Bruker SHELXTL'
_computing_structure_refinement 'SHELXL-2014 (Sheldrick, 2014)'
_computing_structure_solution Sir2011
_diffrn_ambient_temperature 100(2)
_diffrn_detector_area_resol_mean 512
_diffrn_detector_type '4K CCD area detector APEX II'
_diffrn_measured_fraction_theta_full 0.999
_diffrn_measured_fraction_theta_max 0.945
_diffrn_measurement_device_type 'Kappa 4-axis goniometer bruker-nonius'
_diffrn_measurement_method
;
 Fullsphere data collection, phi and omega scans
;
_diffrn_measurement_specimen_support 'magnetic support with MicroMount'
_diffrn_radiation_monochromator 'Multilayer Montel 200 mirrors'
_diffrn_radiation_type MoK\a
_diffrn_radiation_wavelength 0.71073
_diffrn_reflns_av_R_equivalents 0.0272
_diffrn_reflns_av_unetI/netI 0.0190
_diffrn_reflns_Laue_measured_fraction_full 0.999
_diffrn_reflns_Laue_measured_fraction_max 0.945
_diffrn_reflns_limit_h_max 13
_diffrn_reflns_limit_h_min -18
_diffrn_reflns_limit_k_max 28
_diffrn_reflns_limit_k_min -28
_diffrn_reflns_limit_l_max 8
_diffrn_reflns_limit_l_min -8
_diffrn_reflns_number 21744
_diffrn_reflns_point_group_measured_fraction_full 0.997
_diffrn_reflns_point_group_measured_fraction_max 0.911
_diffrn_reflns_theta_full 25.242
_diffrn_reflns_theta_max 31.184
_diffrn_reflns_theta_min 1.908
_diffrn_source 'Rotating anode X-ray tube'
_diffrn_source_current 70
_diffrn_source_power 50
_diffrn_source_size '0.3 mm x 0.3 mm fine focus'
_diffrn_source_type 'Bruker-Nonius FR 591'
_exptl_absorpt_coefficient_mu 0.071
_exptl_absorpt_correction_T_max 0.989
_exptl_absorpt_correction_T_min 0.761
_exptl_absorpt_correction_type empirical
_exptl_absorpt_process_details
; 
 SADABS Version 2008/1 Bruker-Nonius
 Blessing, Acta Cryst. (1995) A51 33-38
;
_exptl_crystal_colour colourless
_exptl_crystal_density_diffrn 1.250
_exptl_crystal_description block
_exptl_crystal_F_000 568
_exptl_crystal_size_max 0.40
_exptl_crystal_size_mid 0.25
_exptl_crystal_size_min 0.15
_refine_diff_density_max 0.224
_refine_diff_density_min -0.261
_refine_diff_density_rms 0.050
_refine_ls_abs_structure_details
;
 Flack x determined using 1588 quotients [(I+)-(I-)]/[(I+)+(I-)]
 (Parsons, Flack and Wagner, Acta Cryst. B69 (2013) 249-259).
;
_refine_ls_abs_structure_Flack 2.9(10)
_refine_ls_extinction_method none
_refine_ls_goodness_of_fit_ref 1.055
_refine_ls_hydrogen_treatment constr
_refine_ls_matrix_type full
_refine_ls_number_parameters 190
_refine_ls_number_reflns 4210
_refine_ls_number_restraints 1
_refine_ls_restrained_S_all 1.055
_refine_ls_R_factor_all 0.0475
_refine_ls_R_factor_gt 0.0407
_refine_ls_shift/su_max 0.000
_refine_ls_shift/su_mean 0.000
_refine_ls_structure_factor_coef Fsqd
_refine_ls_weighting_details 'w=1/[\s^2^(Fo^2^)+(0.0647P)^2^+0.2419P] where P=(Fo^2^+2Fc^2^)/3'
_refine_ls_weighting_scheme calc
_refine_ls_wR_factor_gt 0.1078
_refine_ls_wR_factor_ref 0.1152
_reflns_Friedel_coverage 0.768
_reflns_Friedel_fraction_full 0.994
_reflns_Friedel_fraction_max 0.871
_reflns_number_gt 3835
_reflns_number_total 4210
_reflns_threshold_expression 'I > 2\s(I)'
_cod_data_source_file c9ob00359b2.cif
_cod_data_source_block BHB1-231
_cod_depositor_comments
;
The following automatic conversions were performed:

'_symmetry_cell_setting' value 'Orthorhombic' changed to
'orthorhombic' according to
/home/data/users/saulius/crontab/automatic-downloads/rss-feeds/RSC/lib/dictionaries/cif_core.dic
dictionary named 'cif_core.dic' version 2.4.2 from 2011-04-26.

Automatic conversion script
Id: cif_fix_values 4973 2017-02-22 13:04:09Z antanas 

 Adding full bibliography for 7156749.cif.
;
_cod_original_sg_symbol_H-M Pna2(1)
_cod_database_code 7156749
_shelx_space_group_comment
;
The symmetry employed for this shelxl refinement is uniquely defined
by the following loop, which should always be used as a source of
symmetry information in preference to the above space-group names.
They are only intended as comments.
;
_shelx_estimated_absorpt_t_min 0.972
_shelx_estimated_absorpt_t_max 0.989
_shelxl_version_number 2014-3

loop_
_space_group_symop_operation_xyz
'x, y, z'
'-x, -y, z+1/2'
'x+1/2, -y+1/2, z'
'-x+1/2, y+1/2, z+1/2'

loop_
_atom_site_label
_atom_site_type_symbol
_atom_site_fract_x
_atom_site_fract_y
_atom_site_fract_z
_atom_site_U_iso_or_equiv
_atom_site_adp_type
_atom_site_occupancy
_atom_site_site_symmetry_order
_atom_site_calc_flag
_atom_site_refinement_flags_posn
_atom_site_refinement_flags_adp
C1 C 0.34039(13) 0.14580(8) 0.3481(3) 0.0283(3) Uani 1 1 d . .
C2 C 0.28818(14) 0.13891(11) 0.5643(3) 0.0357(4) Uani 1 1 d . .
H2 H 0.2512 0.1762 0.6297 0.043 Uiso 1 1 calc R U
C3 C 0.29030(16) 0.07749(12) 0.6837(4) 0.0428(5) Uani 1 1 d . .
H3 H 0.2547 0.0732 0.8303 0.051 Uiso 1 1 calc R U
C4 C 0.34371(18) 0.02286(11) 0.5905(5) 0.0471(5) Uani 1 1 d . .
H4 H 0.3437 -0.0191 0.6714 0.056 Uiso 1 1 calc R U
C5 C 0.39717(17) 0.02944(10) 0.3792(4) 0.0425(5) Uani 1 1 d . .
H5 H 0.4350 -0.0078 0.3162 0.051 Uiso 1 1 calc R U
C6 C 0.39570(13) 0.09054(9) 0.2587(4) 0.0322(4) Uani 1 1 d . .
H6 H 0.4328 0.0947 0.1139 0.039 Uiso 1 1 calc R U
C7 C 0.33800(12) 0.20971(8) 0.2113(3) 0.0268(3) Uani 1 1 d . .
H7 H 0.3741 0.2084 0.0547 0.032 Uiso 1 1 calc R U
C8 C 0.34212(14) 0.27724(9) 0.3406(3) 0.0300(3) Uani 1 1 d . .
H8 H 0.3439 0.2746 0.5165 0.036 Uiso 1 1 calc R U
C9 C 0.40050(13) 0.33403(8) 0.2347(3) 0.0296(3) Uani 1 1 d . .
C10 C 0.49342(15) 0.35725(9) 0.3421(4) 0.0358(4) Uani 1 1 d . .
H10 H 0.5152 0.3379 0.4873 0.043 Uiso 1 1 calc R U
C11 C 0.55396(16) 0.40752(9) 0.2419(5) 0.0416(5) Uani 1 1 d . .
H11 H 0.6168 0.4225 0.3169 0.050 Uiso 1 1 calc R U
C12 C 0.52177(16) 0.43602(10) 0.0301(4) 0.0412(4) Uani 1 1 d . .
H12 H 0.5636 0.4700 -0.0421 0.049 Uiso 1 1 calc R U
C13 C 0.42883(15) 0.41503(9) -0.0762(4) 0.0364(4) Uani 1 1 d . .
H13 H 0.4072 0.4355 -0.2195 0.044 Uiso 1 1 calc R U
C14 C 0.36602(13) 0.36433(8) 0.0228(3) 0.0295(3) Uani 1 1 d . .
C15 C 0.26356(13) 0.34425(8) -0.0839(3) 0.0282(3) Uani 1 1 d . .
C16 C 0.22221(14) 0.37811(9) -0.2810(4) 0.0334(4) Uani 1 1 d . .
H16 H 0.2616 0.4137 -0.3506 0.040 Uiso 1 1 calc R U
C17 C 0.12502(15) 0.36059(9) -0.3759(4) 0.0366(4) Uani 1 1 d . .
H17 H 0.0987 0.3840 -0.5096 0.044 Uiso 1 1 calc R U
C18 C 0.06624(14) 0.30907(10) -0.2763(4) 0.0372(4) Uani 1 1 d . .
H18 H -0.0003 0.2971 -0.3413 0.045 Uiso 1 1 calc R U
C19 C 0.10503(14) 0.27509(10) -0.0812(4) 0.0356(4) Uani 1 1 d . .
H19 H 0.0645 0.2399 -0.0122 0.043 Uiso 1 1 calc R U
C20 C 0.20339(13) 0.29208(9) 0.0154(3) 0.0296(3) Uani 1 1 d . .
C21 C 0.24072(13) 0.25474(9) 0.2260(3) 0.0303(3) Uani 1 1 d . .
H21 H 0.1842 0.2391 0.3363 0.036 Uiso 1 1 calc R U

loop_
_atom_site_aniso_label
_atom_site_aniso_U_11
_atom_site_aniso_U_22
_atom_site_aniso_U_33
_atom_site_aniso_U_23
_atom_site_aniso_U_13
_atom_site_aniso_U_12
C1 0.0260(7) 0.0312(7) 0.0278(8) -0.0021(6) -0.0088(6) -0.0012(6)
C2 0.0297(8) 0.0465(10) 0.0309(9) -0.0010(7) -0.0075(7) -0.0023(7)
C3 0.0357(9) 0.0591(12) 0.0337(10) 0.0091(9) -0.0108(7) -0.0121(8)
C4 0.0476(11) 0.0417(10) 0.0520(13) 0.0124(9) -0.0180(10) -0.0113(8)
C5 0.0431(10) 0.0305(8) 0.0539(13) -0.0010(8) -0.0150(9) -0.0016(7)
C6 0.0319(8) 0.0302(8) 0.0345(9) -0.0039(6) -0.0093(7) -0.0020(6)
C7 0.0243(7) 0.0303(7) 0.0257(8) -0.0034(6) -0.0036(6) 0.0035(5)
C8 0.0311(8) 0.0331(8) 0.0260(8) -0.0073(7) -0.0071(6) 0.0080(6)
C9 0.0303(7) 0.0268(7) 0.0316(9) -0.0084(6) -0.0086(7) 0.0071(6)
C10 0.0371(9) 0.0306(8) 0.0399(10) -0.0085(7) -0.0164(8) 0.0071(7)
C11 0.0379(9) 0.0304(8) 0.0564(13) -0.0088(9) -0.0199(9) 0.0036(7)
C12 0.0383(9) 0.0311(8) 0.0543(13) -0.0025(9) -0.0114(9) -0.0005(7)
C13 0.0362(8) 0.0322(8) 0.0406(10) -0.0031(7) -0.0090(8) 0.0045(7)
C14 0.0290(7) 0.0280(7) 0.0313(9) -0.0077(6) -0.0074(6) 0.0073(6)
C15 0.0272(7) 0.0296(7) 0.0278(8) -0.0081(6) -0.0058(6) 0.0085(6)
C16 0.0363(8) 0.0310(8) 0.0330(9) -0.0044(7) -0.0081(8) 0.0077(6)
C17 0.0375(9) 0.0361(9) 0.0361(10) -0.0056(7) -0.0134(8) 0.0126(7)
C18 0.0268(7) 0.0435(9) 0.0414(10) -0.0075(9) -0.0114(8) 0.0096(7)
C19 0.0252(8) 0.0430(9) 0.0385(10) -0.0021(8) -0.0060(7) 0.0050(7)
C20 0.0243(7) 0.0355(8) 0.0289(9) -0.0046(7) -0.0037(6) 0.0085(6)
C21 0.0253(7) 0.0376(8) 0.0279(8) -0.0038(7) -0.0031(6) 0.0062(6)

loop_
_atom_type_symbol
_atom_type_description
_atom_type_scat_dispersion_real
_atom_type_scat_dispersion_imag
_atom_type_scat_source
C C 0.0033 0.0016 'International Tables Vol C Tables 4.2.6.8 and 6.1.1.4'
H H 0.0000 0.0000 'International Tables Vol C Tables 4.2.6.8 and 6.1.1.4'

loop_
_geom_angle_atom_site_label_1
_geom_angle_atom_site_label_2
_geom_angle_atom_site_label_3
_geom_angle
C6 C1 C2 118.60(17)
C6 C1 C7 119.31(17)
C2 C1 C7 122.09(16)
C3 C2 C1 120.13(19)
C4 C3 C2 120.6(2)
C3 C4 C5 119.79(19)
C4 C5 C6 120.1(2)
C5 C6 C1 120.8(2)
C1 C7 C21 119.19(15)
C1 C7 C8 119.70(15)
C21 C7 C8 59.16(11)
C9 C8 C21 118.47(16)
C9 C8 C7 119.37(15)
C21 C8 C7 60.25(11)
C10 C9 C14 119.28(17)
C10 C9 C8 119.57(17)
C14 C9 C8 121.13(15)
C11 C10 C9 121.59(19)
C10 C11 C12 119.18(18)
C13 C12 C11 120.2(2)
C12 C13 C14 121.56(19)
C13 C14 C9 118.14(16)
C13 C14 C15 121.66(16)
C9 C14 C15 120.15(16)
C20 C15 C16 118.04(15)
C20 C15 C14 120.51(15)
C16 C15 C14 121.41(16)
C17 C16 C15 121.28(18)
C18 C17 C16 120.19(18)
C17 C18 C19 119.65(17)
C18 C19 C20 120.67(19)
C19 C20 C15 120.16(17)
C19 C20 C21 118.55(17)
C15 C20 C21 121.28(15)
C20 C21 C8 118.12(16)
C20 C21 C7 120.39(16)
C8 C21 C7 60.59(10)

loop_
_geom_bond_atom_site_label_1
_geom_bond_atom_site_label_2
_geom_bond_distance
C1 C6 1.396(2)
C1 C2 1.400(3)
C1 C7 1.487(2)
C2 C3 1.395(3)
C3 C4 1.383(3)
C4 C5 1.383(4)
C5 C6 1.392(3)
C7 C21 1.524(2)
C7 C8 1.529(2)
C8 C9 1.475(3)
C8 C21 1.507(2)
C9 C10 1.403(2)
C9 C14 1.414(2)
C10 C11 1.380(3)
C11 C12 1.390(3)
C12 C13 1.386(3)
C13 C14 1.400(3)
C14 C15 1.486(2)
C15 C20 1.403(3)
C15 C16 1.406(2)
C16 C17 1.387(2)
C17 C18 1.385(3)
C18 C19 1.387(3)
C19 C20 1.401(2)
C20 C21 1.484(3)

loop_
_geom_torsion_atom_site_label_1
_geom_torsion_atom_site_label_2
_geom_torsion_atom_site_label_3
_geom_torsion_atom_site_label_4
_geom_torsion
C6 C1 C2 C3 -1.2(2)
C7 C1 C2 C3 178.35(16)
C1 C2 C3 C4 0.0(3)
C2 C3 C4 C5 1.2(3)
C3 C4 C5 C6 -1.1(3)
C4 C5 C6 C1 -0.2(3)
C2 C1 C6 C5 1.3(2)
C7 C1 C6 C5 -178.26(16)
C6 C1 C7 C21 148.17(16)
C2 C1 C7 C21 -31.4(2)
C6 C1 C7 C8 -142.77(16)
C2 C1 C7 C8 37.7(2)
C1 C7 C8 C9 143.77(15)
C21 C7 C8 C9 -107.97(18)
C1 C7 C8 C21 -108.26(17)
C21 C8 C9 C10 178.08(16)
C7 C8 C9 C10 -111.95(19)
C21 C8 C9 C14 -3.7(2)
C7 C8 C9 C14 66.3(2)
C14 C9 C10 C11 -2.2(3)
C8 C9 C10 C11 176.11(17)
C9 C10 C11 C12 0.3(3)
C10 C11 C12 C13 1.3(3)
C11 C12 C13 C14 -1.1(3)
C12 C13 C14 C9 -0.8(3)
C12 C13 C14 C15 176.73(17)
C10 C9 C14 C13 2.3(2)
C8 C9 C14 C13 -175.90(16)
C10 C9 C14 C15 -175.19(15)
C8 C9 C14 C15 6.6(2)
C13 C14 C15 C20 178.36(17)
C9 C14 C15 C20 -4.2(2)
C13 C14 C15 C16 -3.9(3)
C9 C14 C15 C16 173.55(16)
C20 C15 C16 C17 -0.2(2)
C14 C15 C16 C17 -178.01(17)
C15 C16 C17 C18 0.3(3)
C16 C17 C18 C19 0.0(3)
C17 C18 C19 C20 -0.4(3)
C18 C19 C20 C15 0.5(3)
C18 C19 C20 C21 179.26(17)
C16 C15 C20 C19 -0.2(2)
C14 C15 C20 C19 177.66(16)
C16 C15 C20 C21 -178.93(15)
C14 C15 C20 C21 -1.1(2)
C19 C20 C21 C8 -174.94(16)
C15 C20 C21 C8 3.8(2)
C19 C20 C21 C7 114.45(19)
C15 C20 C21 C7 -66.8(2)
C9 C8 C21 C20 -1.5(2)
C7 C8 C21 C20 -110.93(18)
C9 C8 C21 C7 109.43(17)
C1 C7 C21 C20 -143.63(17)
C8 C7 C21 C20 107.26(19)
C1 C7 C21 C8 109.12(17)
